data_1567866
loop_
_publ_author_name
'Gerasimenko, A. V.'
'Merkulov, E. B.'
'Tkachenko, I. A.'
'Kavun, V. Ya.'
'Goncharuk, V. K.'
'Sergienko, V. I.'

_publ_section_title
;
 Synthesis and Structure of Tin(II) Hexafluorozirconate
;
_journal_issue 12
_journal_name_full 'Russian Journal of Coordination Chemistry'
_journal_page_first 839
_journal_page_last 842
_journal_paper_doi 10.1023/A:1021678111246
_journal_volume 28
_journal_year 2002
_chemical_formula_moiety 'F6 Sn Zr'
_chemical_formula_sum 'F6 Sn Zr'
_chemical_formula_weight 323.91
_chemical_name_systematic
;
Tin(II) hexafluorozirconate
;
_space_group_crystal_system monoclinic
_space_group_IT_number 13
_space_group_name_Hall '-P 2yac'
_space_group_name_H-M_alt 'P 1 2/n 1'
_symmetry_Int_Tables_number 13
_symmetry_space_group_name_H-M 'P 1 2/n 1'
_audit_creation_method 'manually at INEOS RAS'
_cell_angle_alpha 90
_cell_angle_beta 114.239(4)
_cell_angle_gamma 90
_cell_formula_units_Z 2
_cell_length_a 6.6119(5)
_cell_length_b 5.2503(5)
_cell_length_c 6.9929(6)
_cell_volume 221.35(3)
_diffrn_ambient_temperature 295
_diffrn_radiation_probe x-ray
_diffrn_radiation_type MoK\a
_exptl_crystal_density_diffrn 4.860
_exptl_crystal_F_000 288
_refine_ls_R_factor_gt 0.038
_refine_ls_wR_factor_ref 0.098
_cod_data_source_file R41old.cif
_cod_data_source_block compound_R41old
_cod_original_sg_symbol_H-M 'P 2/n'
_cod_database_code 1567866

loop_
_symmetry_equiv_pos_site_id
_symmetry_equiv_pos_as_xyz
1 x,y,z
2 1/2-x,y,1/2-z
3 -x,-y,-z
4 -1/2+x,-y,-1/2+z

loop_
_atom_site_label
_atom_site_type_symbol
_atom_site_fract_x
_atom_site_fract_y
_atom_site_fract_z
_atom_site_U_iso_or_equiv
Sn Sn 0.75 0.03100(3) 0.25 0.01165(2)
Zr Zr 0.75 0.48265(3) 0.75 0.00613(3)
F(1) F 0.6795(1) 0.2050(2) 0.9173(1) 0.0141(2)
F(2) F 0.9184(1) 0.6849(2) 1.0332(1) 0.0131(2)
F(3) F 0.5101(1) 0.6842(2) 0.8082(1) 0.0172(2)
